data_4032547
loop_
_publ_author_name
'Li, Pan'
'Zhao, Jingjing'
'Li, Xinjian'
'Li, Fuwei'

_publ_section_title
;
 Alkali-Induced Ring-Opening of 2-Amidodihydrofuran and
 Manganese-Catalyzed Aerobic Dehydrogenation Annulation: Access&#x00A0;to
 Functionalized Oxazole.
;
_journal_issue 9
_journal_name_full 'The Journal of organic chemistry'
_journal_page_first 4569
_journal_page_last 4577
_journal_paper_doi 10.1021/acs.joc.7b00112
_journal_volume 82
_journal_year 2017
_chemical_formula_sum 'C18 H20 Br N O4'
_chemical_formula_weight 394.26
_chemical_name_systematic
; 
 ? 
;
_space_group_IT_number 2
_symmetry_cell_setting triclinic
_symmetry_space_group_name_Hall '-P 1'
_symmetry_space_group_name_H-M 'P -1'
_atom_sites_solution_hydrogens geom
_atom_sites_solution_primary direct
_atom_sites_solution_secondary difmap
_audit_creation_method SHELXL-97
_cell_angle_alpha 77.067(2)
_cell_angle_beta 72.812(2)
_cell_angle_gamma 87.327(2)
_cell_formula_units_Z 2
_cell_length_a 8.7575(12)
_cell_length_b 10.7101(14)
_cell_length_c 10.7153(14)
_cell_measurement_temperature 296(2)
_cell_volume 935.6(2)
_computing_cell_refinement 'Bruker SMART'
_computing_data_collection 'Bruker SMART APEX II'
_computing_data_reduction 'Bruker SMART'
_computing_structure_refinement 'SHELXL-97 (Sheldrick, 2008)'
_computing_structure_solution 'SHELXS-97 (Sheldrick, 2008)'
_diffrn_ambient_temperature 296(2)
_diffrn_measured_fraction_theta_full 0.991
_diffrn_measured_fraction_theta_max 0.991
_diffrn_measurement_device_type 'Bruker APEX II area detector'
_diffrn_measurement_method '\w scans'
_diffrn_radiation_monochromator graphite
_diffrn_radiation_source 'fine-focus sealed tube'
_diffrn_radiation_type MoK\a
_diffrn_radiation_wavelength 0.71073
_diffrn_reflns_av_R_equivalents 0.0179
_diffrn_reflns_av_sigmaI/netI 0.0382
_diffrn_reflns_limit_h_max 10
_diffrn_reflns_limit_h_min -10
_diffrn_reflns_limit_k_max 12
_diffrn_reflns_limit_k_min -12
_diffrn_reflns_limit_l_max 12
_diffrn_reflns_limit_l_min -11
_diffrn_reflns_number 4784
_diffrn_reflns_theta_full 25.00
_diffrn_reflns_theta_max 25.00
_diffrn_reflns_theta_min 1.95
_exptl_absorpt_coefficient_mu 2.217
_exptl_absorpt_correction_T_max 0.6655
_exptl_absorpt_correction_T_min 0.5757
_exptl_absorpt_correction_type multi-scan
_exptl_absorpt_process_details SADABS
_exptl_crystal_colour colorless
_exptl_crystal_density_diffrn 1.400
_exptl_crystal_density_method 'not measured'
_exptl_crystal_description block
_exptl_crystal_F_000 404
_exptl_crystal_size_max 0.28
_exptl_crystal_size_mid 0.20
_exptl_crystal_size_min 0.20
_refine_diff_density_max 0.735
_refine_diff_density_min -0.620
_refine_diff_density_rms 0.072
_refine_ls_extinction_method none
_refine_ls_goodness_of_fit_ref 1.041
_refine_ls_hydrogen_treatment mixed
_refine_ls_matrix_type full
_refine_ls_number_parameters 223
_refine_ls_number_reflns 3263
_refine_ls_number_restraints 0
_refine_ls_restrained_S_all 1.041
_refine_ls_R_factor_all 0.0632
_refine_ls_R_factor_gt 0.0450
_refine_ls_shift/su_max 0.000
_refine_ls_shift/su_mean 0.000
_refine_ls_structure_factor_coef Fsqd
_refine_ls_weighting_details 'calc w=1/[\s^2^(Fo^2^)+(0.0000P)^2^+2.0000P] where P=(Fo^2^+2Fc^2^)/3'
_refine_ls_weighting_scheme calc
_refine_ls_wR_factor_gt 0.0902
_refine_ls_wR_factor_ref 0.1143
_reflns_number_gt 2469
_reflns_number_total 3263
_reflns_threshold_expression >2sigma(I)
_cod_data_source_file jo7b00112_si_003.cif
_cod_data_source_block 2
_cod_depositor_comments
;
The following automatic conversions were performed:

'_symmetry_cell_setting' value 'Triclinic' changed to 'triclinic'
according to
/home/data/users/saulius/crontab/automatic-downloads/current/ACS/lib/dictionaries/cif_core.dic
dictionary named 'cif_core.dic' version 2.4.2 from 2011-04-26.

'_exptl_absorpt_correction_type' value 'Multi-scan' changed to
'multi-scan' according to
/home/data/users/saulius/crontab/automatic-downloads/current/ACS/lib/dictionaries/cif_core.dic
dictionary named 'cif_core.dic' version 2.4.2 from 2011-04-26.

Automatic conversion script
Id: cif_fix_values 4973 2017-02-22 13:04:09Z antanas 
;
_cod_original_sg_symbol_H-M P-1
_cod_database_code 4032547

loop_
_symmetry_equiv_pos_as_xyz
'x, y, z'
'-x, -y, -z'

loop_
_atom_site_label
_atom_site_type_symbol
_atom_site_fract_x
_atom_site_fract_y
_atom_site_fract_z
_atom_site_U_iso_or_equiv
_atom_site_adp_type
_atom_site_occupancy
_atom_site_symmetry_multiplicity
_atom_site_calc_flag
_atom_site_refinement_flags
Br1 Br 0.67430(8) 0.65695(6) 0.89946(5) 0.0887(2) Uani 1 1 d .
N1 N 0.8506(4) 1.0435(3) 0.2556(3) 0.0544(9) Uani 1 1 d .
O2 O 0.3349(4) 0.7395(3) 0.2026(4) 0.0687(9) Uani 1 1 d .
H2 H 0.3876 0.6757 0.1905 0.103 Uiso 1 1 calc R
O3 O 0.5469(3) 0.5823(3) 0.2469(3) 0.0553(7) Uani 1 1 d .
O4 O 0.7691(3) 0.6596(2) 0.2714(3) 0.0467(6) Uani 1 1 d .
C5 C 0.5748(5) 0.8049(4) 0.2297(4) 0.0433(9) Uani 1 1 d .
C1 C 0.7470(5) 0.9369(4) 0.3179(4) 0.0447(9) Uani 1 1 d .
C2 C 0.6783(5) 0.9080(4) 0.2311(4) 0.0464(9) Uani 1 1 d .
O1 O 0.7365(3) 0.9978(2) 0.1102(2) 0.0525(7) Uani 1 1 d .
C3 C 0.8400(6) 1.0744(4) 0.1338(4) 0.0577(11) Uani 1 1 d .
C4 C 0.9168(7) 1.1826(5) 0.0246(5) 0.0783(15) Uani 1 1 d .
H4B H 0.8432 1.2516 0.0206 0.117 Uiso 1 1 calc R
H4C H 0.9474 1.1557 -0.0589 0.117 Uiso 1 1 calc R
H4A H 1.0101 1.2112 0.0409 0.117 Uiso 1 1 calc R
C6 C 0.7288(5) 0.8706(4) 0.4586(4) 0.0472(9) Uani 1 1 d .
C7 C 0.5856(6) 0.8106(5) 0.5391(4) 0.0641(13) Uani 1 1 d .
H7 H 0.4986 0.8137 0.5055 0.077 Uiso 1 1 calc R
C8 C 0.5711(6) 0.7455(5) 0.6702(4) 0.0695(13) Uani 1 1 d .
H8 H 0.4752 0.7048 0.7242 0.083 Uiso 1 1 calc R
C9 C 0.7000(6) 0.7423(4) 0.7190(4) 0.0555(11) Uani 1 1 d .
C10 C 0.8419(5) 0.8029(4) 0.6419(4) 0.0578(11) Uani 1 1 d .
H10 H 0.9276 0.8012 0.6767 0.069 Uiso 1 1 calc R
C11 C 0.8560(5) 0.8664(4) 0.5115(4) 0.0512(10) Uani 1 1 d .
H11 H 0.9523 0.9071 0.4584 0.061 Uiso 1 1 calc R
C12 C 0.4287(5) 0.8307(4) 0.2089(4) 0.0532(10) Uani 1 1 d .
C13 C 0.3575(6) 0.9600(5) 0.1940(6) 0.0787(15) Uani 1 1 d .
H13A H 0.3603 0.9924 0.1022 0.118 Uiso 1 1 calc R
H13B H 0.4174 1.0169 0.2203 0.118 Uiso 1 1 calc R
H13C H 0.2486 0.9543 0.2497 0.118 Uiso 1 1 calc R
C14 C 0.6271(5) 0.6733(4) 0.2496(3) 0.0430(9) Uani 1 1 d .
C15 C 0.8385(5) 0.5320(4) 0.3058(4) 0.0483(9) Uani 1 1 d .
C16 C 0.9965(5) 0.5681(4) 0.3210(5) 0.0648(12) Uani 1 1 d .
H16A H 1.0656 0.6090 0.2350 0.097 Uiso 1 1 calc R
H16B H 1.0458 0.4923 0.3570 0.097 Uiso 1 1 calc R
H16C H 0.9779 0.6258 0.3805 0.097 Uiso 1 1 calc R
C17 C 0.7320(6) 0.4560(4) 0.4359(4) 0.0641(12) Uani 1 1 d .
H17A H 0.7138 0.5050 0.5037 0.096 Uiso 1 1 calc R
H17B H 0.7827 0.3773 0.4629 0.096 Uiso 1 1 calc R
H17C H 0.6317 0.4371 0.4241 0.096 Uiso 1 1 calc R
C18 C 0.8648(6) 0.4646(5) 0.1913(4) 0.0670(12) Uani 1 1 d .
H18A H 0.7633 0.4410 0.1851 0.100 Uiso 1 1 calc R
H18B H 0.9258 0.3890 0.2072 0.100 Uiso 1 1 calc R
H18C H 0.9219 0.5211 0.1091 0.100 Uiso 1 1 calc R

loop_
_atom_site_aniso_label
_atom_site_aniso_U_11
_atom_site_aniso_U_22
_atom_site_aniso_U_33
_atom_site_aniso_U_23
_atom_site_aniso_U_13
_atom_site_aniso_U_12
Br1 0.1218(5) 0.0925(4) 0.0424(3) 0.0049(2) -0.0245(3) 0.0021(3)
N1 0.072(2) 0.0458(19) 0.0454(19) -0.0012(15) -0.0215(17) -0.0187(17)
O2 0.0522(18) 0.077(2) 0.086(2) -0.0180(19) -0.0314(17) -0.0068(16)
O3 0.0577(18) 0.0459(16) 0.0668(18) -0.0063(13) -0.0274(15) -0.0127(14)
O4 0.0459(16) 0.0401(14) 0.0564(16) -0.0025(12) -0.0233(13) -0.0055(12)
C5 0.048(2) 0.044(2) 0.042(2) -0.0061(16) -0.0199(17) -0.0044(17)
C1 0.054(2) 0.045(2) 0.0359(19) -0.0043(16) -0.0156(17) -0.0084(18)
C2 0.058(2) 0.039(2) 0.041(2) -0.0007(16) -0.0189(18) -0.0058(18)
O1 0.0745(19) 0.0451(15) 0.0394(14) 0.0005(12) -0.0244(13) -0.0109(14)
C3 0.079(3) 0.044(2) 0.050(2) -0.0019(19) -0.022(2) -0.018(2)
C4 0.113(4) 0.059(3) 0.054(3) 0.008(2) -0.022(3) -0.032(3)
C6 0.061(3) 0.041(2) 0.044(2) -0.0069(17) -0.0215(19) -0.0099(18)
C7 0.069(3) 0.086(3) 0.039(2) -0.003(2) -0.021(2) -0.030(3)
C8 0.077(3) 0.075(3) 0.054(3) -0.002(2) -0.019(2) -0.032(3)
C9 0.082(3) 0.049(2) 0.035(2) -0.0043(18) -0.019(2) -0.001(2)
C10 0.065(3) 0.059(3) 0.056(3) -0.009(2) -0.032(2) 0.007(2)
C11 0.057(3) 0.055(2) 0.041(2) -0.0074(18) -0.0138(19) -0.006(2)
C12 0.053(3) 0.059(3) 0.050(2) -0.011(2) -0.019(2) -0.001(2)
C13 0.069(3) 0.076(3) 0.102(4) -0.025(3) -0.040(3) 0.020(3)
C14 0.046(2) 0.047(2) 0.0342(19) -0.0032(16) -0.0130(16) -0.0090(18)
C15 0.050(2) 0.043(2) 0.049(2) -0.0003(17) -0.0166(18) -0.0012(18)
C16 0.055(3) 0.062(3) 0.076(3) 0.002(2) -0.029(2) -0.004(2)
C17 0.071(3) 0.064(3) 0.045(2) 0.008(2) -0.013(2) -0.007(2)
C18 0.077(3) 0.069(3) 0.056(3) -0.020(2) -0.018(2) 0.013(2)

loop_
_atom_type_symbol
_atom_type_description
_atom_type_scat_dispersion_real
_atom_type_scat_dispersion_imag
_atom_type_scat_source
C C 0.0033 0.0016 'International Tables Vol C Tables 4.2.6.8 and 6.1.1.4'
H H 0.0000 0.0000 'International Tables Vol C Tables 4.2.6.8 and 6.1.1.4'
N N 0.0061 0.0033 'International Tables Vol C Tables 4.2.6.8 and 6.1.1.4'
O O 0.0106 0.0060 'International Tables Vol C Tables 4.2.6.8 and 6.1.1.4'
Br Br -0.2901 2.4595 'International Tables Vol C Tables 4.2.6.8 and 6.1.1.4'

loop_
_geom_angle_atom_site_label_1
_geom_angle_atom_site_label_2
_geom_angle_atom_site_label_3
_geom_angle
C3 N1 C1 104.5(3)
C12 O2 H2 109.5
C14 O4 C15 122.4(3)
C12 C5 C14 118.9(3)
C12 C5 C2 121.0(4)
C14 C5 C2 120.1(3)
C2 C1 N1 110.1(3)
C2 C1 C6 128.8(3)
N1 C1 C6 121.1(3)
C1 C2 O1 106.9(3)
C1 C2 C5 136.6(3)
O1 C2 C5 116.3(3)
C3 O1 C2 105.0(3)
N1 C3 O1 113.5(3)
N1 C3 C4 128.8(4)
O1 C3 C4 117.6(4)
C3 C4 H4B 109.5
C3 C4 H4C 109.5
H4B C4 H4C 109.5
C3 C4 H4A 109.5
H4B C4 H4A 109.5
H4C C4 H4A 109.5
C7 C6 C11 118.8(4)
C7 C6 C1 120.8(4)
C11 C6 C1 120.3(4)
C6 C7 C8 120.3(4)
C6 C7 H7 119.8
C8 C7 H7 119.8
C9 C8 C7 119.3(4)
C9 C8 H8 120.4
C7 C8 H8 120.4
C10 C9 C8 121.4(4)
C10 C9 Br1 120.4(3)
C8 C9 Br1 118.1(3)
C9 C10 C11 119.1(4)
C9 C10 H10 120.5
C11 C10 H10 120.5
C10 C11 C6 121.1(4)
C10 C11 H11 119.5
C6 C11 H11 119.5
O2 C12 C5 122.2(4)
O2 C12 C13 113.5(4)
C5 C12 C13 124.4(4)
C12 C13 H13A 109.5
C12 C13 H13B 109.5
H13A C13 H13B 109.5
C12 C13 H13C 109.5
H13A C13 H13C 109.5
H13B C13 H13C 109.5
O3 C14 O4 123.1(4)
O3 C14 C5 123.3(4)
O4 C14 C5 113.6(3)
O4 C15 C17 109.6(3)
O4 C15 C18 109.8(3)
C17 C15 C18 112.8(4)
O4 C15 C16 101.8(3)
C17 C15 C16 111.3(4)
C18 C15 C16 111.1(4)
C15 C16 H16A 109.5
C15 C16 H16B 109.5
H16A C16 H16B 109.5
C15 C16 H16C 109.5
H16A C16 H16C 109.5
H16B C16 H16C 109.5
C15 C17 H17A 109.5
C15 C17 H17B 109.5
H17A C17 H17B 109.5
C15 C17 H17C 109.5
H17A C17 H17C 109.5
H17B C17 H17C 109.5
C15 C18 H18A 109.5
C15 C18 H18B 109.5
H18A C18 H18B 109.5
C15 C18 H18C 109.5
H18A C18 H18C 109.5
H18B C18 H18C 109.5

loop_
_geom_bond_atom_site_label_1
_geom_bond_atom_site_label_2
_geom_bond_distance
Br1 C9 1.897(4)
N1 C3 1.303(5)
N1 C1 1.404(5)
O2 C12 1.331(5)
O2 H2 0.8200
O3 C14 1.237(4)
O4 C14 1.328(4)
O4 C15 1.483(5)
C5 C12 1.367(5)
C5 C14 1.451(5)
C5 C2 1.467(5)
C1 C2 1.341(5)
C1 C6 1.481(5)
C2 O1 1.400(4)
O1 C3 1.362(5)
C3 C4 1.471(5)
C4 H4B 0.9600
C4 H4C 0.9600
C4 H4A 0.9600
C6 C7 1.385(6)
C6 C11 1.386(5)
C7 C8 1.393(6)
C7 H7 0.9300
C8 C9 1.373(6)
C8 H8 0.9300
C9 C10 1.369(6)
C10 C11 1.382(5)
C10 H10 0.9300
C11 H11 0.9300
C12 C13 1.488(6)
C13 H13A 0.9600
C13 H13B 0.9600
C13 H13C 0.9600
C15 C17 1.508(5)
C15 C18 1.514(6)
C15 C16 1.516(6)
C16 H16A 0.9600
C16 H16B 0.9600
C16 H16C 0.9600
C17 H17A 0.9600
C17 H17B 0.9600
C17 H17C 0.9600
C18 H18A 0.9600
C18 H18B 0.9600
C18 H18C 0.9600
